data_7000499
loop_
_publ_author_name
'Redshaw, Carl'
'Homden, Damien'
'Hughes, David L.'
'Wright, Joseph A.'
'Elsegood, Mark R. J.'

_publ_section_title
;
 New structural motifs in chromium(iii) calix[4 and 6]arene chemistry
;
_journal_issue 7
_journal_name_full 'Dalton Transactions'
_journal_page_first 1231
_journal_page_last 1242
_journal_paper_doi 10.1039/b813313a
_journal_year 2009
_chemical_formula_moiety 'C94 H116 Cr2 N2 O8, C2 H3 N'
_chemical_formula_sum 'C96 H119 Cr2 N3 O8'
_chemical_formula_weight 1546.94
_chemical_name_common 'Compound 8'
_space_group_IT_number 14
_symmetry_cell_setting monoclinic
_symmetry_Int_Tables_number 14
_symmetry_space_group_name_Hall '-P 2yn'
_symmetry_space_group_name_H-M 'P 1 21/n 1'
_atom_sites_solution_hydrogens geom
_atom_sites_solution_primary direct
_atom_sites_solution_secondary difmap
_cell_angle_alpha 90.00
_cell_angle_beta 90.4736(9)
_cell_angle_gamma 90.00
_cell_formula_units_Z 2
_cell_length_a 12.7763(9)
_cell_length_b 17.4322(12)
_cell_length_c 19.7593(14)
_cell_measurement_reflns_used 8351
_cell_measurement_temperature 150(2)
_cell_measurement_theta_max 25.18
_cell_measurement_theta_min 2.45
_cell_volume 4400.6(5)
_computing_cell_refinement 'Bruker SAINT'
_computing_data_collection 'Bruker APEX 2'
_computing_data_reduction 'Bruker SAINT'
_computing_molecular_graphics 'Bruker SHELXTL'
_computing_publication_material 'Bruker SHELXTL and local programs'
_computing_structure_refinement 'SHELXL-97 (Sheldrick, 2008)'
_computing_structure_solution 'SHELXS-97 (Sheldrick, 2008)'
_diffrn_ambient_temperature 150(2)
_diffrn_measured_fraction_theta_full 0.994
_diffrn_measured_fraction_theta_max 0.994
_diffrn_measurement_device_type 'Bruker APEX 2 CCD diffractometer'
_diffrn_measurement_method '\w rotation with narrow frames'
_diffrn_radiation_monochromator 'silicon 111'
_diffrn_radiation_source 'Daresbury SRS station 9.8'
_diffrn_radiation_type synchrotron
_diffrn_radiation_wavelength 0.6710
_diffrn_reflns_av_R_equivalents 0.0685
_diffrn_reflns_av_sigmaI/netI 0.0558
_diffrn_reflns_limit_h_max 16
_diffrn_reflns_limit_h_min -16
_diffrn_reflns_limit_k_max 21
_diffrn_reflns_limit_k_min -21
_diffrn_reflns_limit_l_max 24
_diffrn_reflns_limit_l_min -24
_diffrn_reflns_number 39519
_diffrn_reflns_theta_full 25.00
_diffrn_reflns_theta_max 25.00
_diffrn_reflns_theta_min 1.50
_diffrn_standards_decay_% 2.5
_diffrn_standards_number 0
_exptl_absorpt_coefficient_mu 0.303
_exptl_absorpt_correction_T_max 0.973
_exptl_absorpt_correction_T_min 0.942
_exptl_absorpt_correction_type multi-scan
_exptl_absorpt_process_details '(SADABS v2007/2; Sheldrick, 2007)'
_exptl_crystal_colour brown
_exptl_crystal_density_diffrn 1.167
_exptl_crystal_density_method 'not measured'
_exptl_crystal_description block
_exptl_crystal_F_000 1656
_exptl_crystal_size_max 0.20
_exptl_crystal_size_mid 0.18
_exptl_crystal_size_min 0.09
_refine_diff_density_max 1.617
_refine_diff_density_min -2.209
_refine_diff_density_rms 0.168
_refine_ls_extinction_method none
_refine_ls_goodness_of_fit_ref 1.010
_refine_ls_hydrogen_treatment constr
_refine_ls_matrix_type full
_refine_ls_number_parameters 576
_refine_ls_number_reflns 9135
_refine_ls_number_restraints 285
_refine_ls_restrained_S_all 1.004
_refine_ls_R_factor_all 0.1908
_refine_ls_R_factor_gt 0.1662
_refine_ls_shift/su_max 0.002
_refine_ls_shift/su_mean 0.000
_refine_ls_structure_factor_coef Fsqd
_refine_ls_weighting_details 'calc w=1/[\s^2^(Fo^2^)+(0.2510P)^2^+35.2600P] where P=(Fo^2^+2Fc^2^)/3'
_refine_ls_weighting_scheme calc
_refine_ls_wR_factor_gt 0.4422
_refine_ls_wR_factor_ref 0.4653
_reflns_number_gt 6978
_reflns_number_total 9135
_reflns_threshold_expression I>2\s(I)
_cod_data_source_file b813313a.txt
_cod_data_source_block 8
_cod_original_sg_symbol_H-M 'P 21/n'
_cod_database_code 7000499

loop_
_symmetry_equiv_pos_as_xyz
'x, y, z'
'-x+1/2, y+1/2, -z+1/2'
'-x, -y, -z'
'x-1/2, -y-1/2, z-1/2'

loop_
_atom_site_label
_atom_site_type_symbol
_atom_site_fract_x
_atom_site_fract_y
_atom_site_fract_z
_atom_site_U_iso_or_equiv
_atom_site_adp_type
_atom_site_occupancy
_atom_site_symmetry_multiplicity
_atom_site_calc_flag
_atom_site_refinement_flags
_atom_site_disorder_assembly
_atom_site_disorder_group
Cr1 Cr 0.46057(13) 0.51920(11) 0.56467(8) 0.0637(6) Uani 1 1 d . . .
O1 O 0.4593(3) 0.4573(2) 0.6635(2) 0.0266(9) Uani 1 1 d . . .
O2 O 0.3228(3) 0.4693(3) 0.5451(2) 0.0335(10) Uani 1 1 d . . .
O3 O 0.4644(4) 0.5678(3) 0.4838(2) 0.0377(11) Uani 1 1 d . . .
O4 O 0.5997(3) 0.5617(3) 0.5931(2) 0.0313(10) Uani 1 1 d . . .
C1 C 0.4122(5) 0.5015(4) 0.7145(3) 0.0258(12) Uani 1 1 d . . .
C2 C 0.4734(5) 0.5512(4) 0.7508(3) 0.0299(13) Uani 1 1 d . . .
C3 C 0.4270(6) 0.5953(4) 0.8008(3) 0.0394(16) Uani 1 1 d . . .
H3 H 0.4687 0.6292 0.8273 0.047 Uiso 1 1 calc R . .
C4 C 0.3188(7) 0.5903(5) 0.8128(3) 0.0449(18) Uani 1 1 d . A .
C5 C 0.2598(6) 0.5414(4) 0.7734(4) 0.0421(17) Uani 1 1 d . . .
H5 H 0.1865 0.5385 0.7805 0.051 Uiso 1 1 calc R . .
C6 C 0.3049(5) 0.4958(4) 0.7231(3) 0.0320(14) Uani 1 1 d . . .
C7 C 0.2664(7) 0.6404(6) 0.8680(4) 0.064(2) Uani 1 1 d DU . .
C8 C 0.3423(14) 0.6948(11) 0.9016(10) 0.096(5) Uani 0.733(15) 1 d PDU A 1
H8A H 0.3743 0.7277 0.8672 0.143 Uiso 0.733(15) 1 calc PR A 1
H8B H 0.3970 0.6655 0.9251 0.143 Uiso 0.733(15) 1 calc PR A 1
H8C H 0.3050 0.7268 0.9343 0.143 Uiso 0.733(15) 1 calc PR A 1
C9 C 0.2172(14) 0.5898(9) 0.9187(7) 0.078(4) Uani 0.733(15) 1 d PDU A 1
H9A H 0.2704 0.5560 0.9386 0.117 Uiso 0.733(15) 1 calc PR A 1
H9B H 0.1628 0.5587 0.8967 0.117 Uiso 0.733(15) 1 calc PR A 1
H9C H 0.1858 0.6211 0.9543 0.117 Uiso 0.733(15) 1 calc PR A 1
C10 C 0.1814(14) 0.6892(9) 0.8351(7) 0.082(4) Uani 0.733(15) 1 d PDU A 1
H10A H 0.2129 0.7234 0.8016 0.123 Uiso 0.733(15) 1 calc PR A 1
H10B H 0.1464 0.7198 0.8699 0.123 Uiso 0.733(15) 1 calc PR A 1
H10C H 0.1301 0.6557 0.8127 0.123 Uiso 0.733(15) 1 calc PR A 1
C8X C 0.283(3) 0.7230(11) 0.8530(19) 0.078(7) Uani 0.267(15) 1 d PDU A 2
H8D H 0.2529 0.7351 0.8084 0.117 Uiso 0.267(15) 1 calc PR A 2
H8E H 0.3579 0.7343 0.8531 0.117 Uiso 0.267(15) 1 calc PR A 2
H8F H 0.2483 0.7542 0.8876 0.117 Uiso 0.267(15) 1 calc PR A 2
C9X C 0.317(3) 0.620(2) 0.9347(12) 0.080(7) Uani 0.267(15) 1 d PDU A 2
H9D H 0.3934 0.6220 0.9302 0.120 Uiso 0.267(15) 1 calc PR A 2
H9E H 0.2961 0.5680 0.9478 0.120 Uiso 0.267(15) 1 calc PR A 2
H9F H 0.2949 0.6565 0.9694 0.120 Uiso 0.267(15) 1 calc PR A 2
C10X C 0.1527(18) 0.619(2) 0.8730(19) 0.084(7) Uani 0.267(15) 1 d PDU A 2
H10D H 0.1146 0.6403 0.8339 0.125 Uiso 0.267(15) 1 calc PR A 2
H10E H 0.1238 0.6409 0.9147 0.125 Uiso 0.267(15) 1 calc PR A 2
H10F H 0.1455 0.5635 0.8736 0.125 Uiso 0.267(15) 1 calc PR A 2
C11 C 0.2361(5) 0.4486(4) 0.6767(4) 0.0367(15) Uani 1 1 d . . .
H11A H 0.1805 0.4233 0.7033 0.044 Uiso 1 1 calc R . .
H11B H 0.2784 0.4081 0.6548 0.044 Uiso 1 1 calc R . .
C12 C 0.2327(5) 0.5100(4) 0.5591(4) 0.0331(14) Uani 1 1 d . . .
C13 C 0.1866(5) 0.4994(4) 0.6228(4) 0.0338(14) Uani 1 1 d . . .
C14 C 0.0955(5) 0.5415(4) 0.6370(4) 0.0416(17) Uani 1 1 d . . .
H14 H 0.0627 0.5341 0.6795 0.050 Uiso 1 1 calc R . .
C15 C 0.0520(5) 0.5925(4) 0.5924(4) 0.0411(17) Uani 1 1 d . B .
C16 C 0.1011(5) 0.6020(4) 0.5298(4) 0.0435(17) Uani 1 1 d . . .
H16 H 0.0713 0.6366 0.4979 0.052 Uiso 1 1 calc R . .
C17 C 0.1913(5) 0.5630(4) 0.5128(4) 0.0389(16) Uani 1 1 d . . .
C18 C -0.0461(5) 0.6381(5) 0.6103(5) 0.055(2) Uani 1 1 d DU . .
C19 C -0.0159(12) 0.6974(10) 0.6672(13) 0.086(6) Uani 0.62(2) 1 d PDU B 1
H19A H -0.0778 0.7272 0.6797 0.129 Uiso 0.62(2) 1 calc PR B 1
H19B H 0.0384 0.7321 0.6503 0.129 Uiso 0.62(2) 1 calc PR B 1
H19C H 0.0108 0.6699 0.7070 0.129 Uiso 0.62(2) 1 calc PR B 1
C20 C -0.1239(10) 0.5848(10) 0.6448(12) 0.069(5) Uani 0.62(2) 1 d PDU B 1
H20A H -0.1872 0.6135 0.6562 0.104 Uiso 0.62(2) 1 calc PR B 1
H20B H -0.0922 0.5639 0.6862 0.104 Uiso 0.62(2) 1 calc PR B 1
H20C H -0.1421 0.5426 0.6141 0.104 Uiso 0.62(2) 1 calc PR B 1
C21 C -0.1019(16) 0.6752(17) 0.5496(9) 0.092(6) Uani 0.62(2) 1 d PDU B 1
H21A H -0.1645 0.7022 0.5651 0.138 Uiso 0.62(2) 1 calc PR B 1
H21B H -0.1223 0.6353 0.5170 0.138 Uiso 0.62(2) 1 calc PR B 1
H21C H -0.0546 0.7117 0.5278 0.138 Uiso 0.62(2) 1 calc PR B 1
C19X C -0.012(2) 0.7237(11) 0.6166(17) 0.075(8) Uiso 0.38(2) 1 d PDU B 2
H19D H -0.0727 0.7551 0.6287 0.112 Uiso 0.38(2) 1 calc PR B 2
H19E H 0.0161 0.7412 0.5733 0.112 Uiso 0.38(2) 1 calc PR B 2
H19F H 0.0420 0.7285 0.6519 0.112 Uiso 0.38(2) 1 calc PR B 2
C20X C -0.108(2) 0.6092(16) 0.6680(10) 0.052(6) Uiso 0.38(2) 1 d PDU B 2
H20D H -0.1684 0.6429 0.6751 0.078 Uiso 0.38(2) 1 calc PR B 2
H20E H -0.0642 0.6085 0.7089 0.078 Uiso 0.38(2) 1 calc PR B 2
H20F H -0.1326 0.5571 0.6581 0.078 Uiso 0.38(2) 1 calc PR B 2
C21X C -0.1218(19) 0.6355(17) 0.5460(10) 0.053(6) Uiso 0.38(2) 1 d PDU B 2
H21D H -0.1859 0.6642 0.5556 0.080 Uiso 0.38(2) 1 calc PR B 2
H21E H -0.1396 0.5821 0.5355 0.080 Uiso 0.38(2) 1 calc PR B 2
H21F H -0.0865 0.6586 0.5072 0.080 Uiso 0.38(2) 1 calc PR B 2
C22 C 0.2446(6) 0.5801(5) 0.4478(4) 0.0469(19) Uani 1 1 d . . .
H22A H 0.1912 0.5906 0.4124 0.056 Uiso 1 1 calc R . .
H22B H 0.2852 0.5346 0.4335 0.056 Uiso 1 1 calc R . .
C23 C 0.4248(6) 0.6391(5) 0.4736(3) 0.0439(18) Uani 1 1 d . . .
C24 C 0.3187(7) 0.6494(5) 0.4538(3) 0.0456(18) Uani 1 1 d . . .
C25 C 0.2824(7) 0.7215(6) 0.4421(4) 0.053(2) Uani 1 1 d . . .
H25 H 0.2114 0.7272 0.4283 0.063 Uiso 1 1 calc R . .
C26 C 0.3424(8) 0.7869(6) 0.4489(4) 0.055(2) Uani 1 1 d . . .
C27 C 0.4462(7) 0.7770(5) 0.4704(4) 0.051(2) Uani 1 1 d . . .
H27 H 0.4898 0.8206 0.4764 0.061 Uiso 1 1 calc R . .
C28 C 0.4871(6) 0.7032(5) 0.4832(3) 0.0427(17) Uani 1 1 d . . .
C29 C 0.3017(10) 0.8670(6) 0.4309(5) 0.071(2) Uani 1 1 d U . .
C30 C 0.1797(11) 0.8649(9) 0.4290(8) 0.103(4) Uani 1 1 d U . .
H30A H 0.1533 0.8547 0.4746 0.154 Uiso 1 1 calc R . .
H30B H 0.1562 0.8242 0.3982 0.154 Uiso 1 1 calc R . .
H30C H 0.1529 0.9144 0.4131 0.154 Uiso 1 1 calc R . .
C31 C 0.3300(10) 0.8833(7) 0.3573(6) 0.074(3) Uani 1 1 d U . .
H31A H 0.3027 0.8422 0.3284 0.112 Uiso 1 1 calc R . .
H31B H 0.4063 0.8859 0.3531 0.112 Uiso 1 1 calc R . .
H31C H 0.2993 0.9324 0.3433 0.112 Uiso 1 1 calc R . .
C32 C 0.3452(16) 0.9287(9) 0.4757(8) 0.127(6) Uani 1 1 d U . .
H32A H 0.3264 0.9182 0.5227 0.190 Uiso 1 1 calc R . .
H32B H 0.3162 0.9784 0.4619 0.190 Uiso 1 1 calc R . .
H32C H 0.4216 0.9299 0.4717 0.190 Uiso 1 1 calc R . .
C33 C 0.5993(6) 0.6980(4) 0.5083(4) 0.0416(17) Uani 1 1 d . . .
H33A H 0.6312 0.6500 0.4914 0.050 Uiso 1 1 calc R . .
H33B H 0.6399 0.7416 0.4900 0.050 Uiso 1 1 calc R . .
C34 C 0.6033(4) 0.6326(4) 0.6226(3) 0.0291(13) Uani 1 1 d . . .
C35 C 0.6055(5) 0.6993(4) 0.5848(4) 0.0328(14) Uani 1 1 d . . .
C36 C 0.6097(5) 0.7699(4) 0.6182(4) 0.0400(16) Uani 1 1 d . . .
H36 H 0.6139 0.8155 0.5920 0.048 Uiso 1 1 calc R . .
C37 C 0.6080(6) 0.7758(4) 0.6885(4) 0.0415(17) Uani 1 1 d . C .
C38 C 0.6056(6) 0.7084(4) 0.7241(4) 0.0411(16) Uani 1 1 d . . .
H38 H 0.6065 0.7109 0.7721 0.049 Uiso 1 1 calc R . .
C39 C 0.6019(4) 0.6366(4) 0.6936(3) 0.0306(13) Uani 1 1 d . . .
C40 C 0.6093(8) 0.8547(5) 0.7241(6) 0.062(2) Uani 1 1 d DU . .
C41 C 0.565(3) 0.9197(13) 0.6835(15) 0.080(7) Uani 0.60(4) 1 d PDU C 1
H41A H 0.4936 0.9066 0.6685 0.120 Uiso 0.60(4) 1 calc PR C 1
H41B H 0.6087 0.9289 0.6439 0.120 Uiso 0.60(4) 1 calc PR C 1
H41C H 0.5626 0.9660 0.7115 0.120 Uiso 0.60(4) 1 calc PR C 1
C42 C 0.7193(12) 0.8721(15) 0.7490(14) 0.072(6) Uani 0.60(4) 1 d PDU C 1
H42A H 0.7466 0.8280 0.7744 0.109 Uiso 0.60(4) 1 calc PR C 1
H42B H 0.7180 0.9172 0.7786 0.109 Uiso 0.60(4) 1 calc PR C 1
H42C H 0.7645 0.8824 0.7102 0.109 Uiso 0.60(4) 1 calc PR C 1
C43 C 0.5402(15) 0.8482(13) 0.7906(9) 0.052(4) Uani 0.60(4) 1 d PDU C 1
H43A H 0.5713 0.8102 0.8213 0.078 Uiso 0.60(4) 1 calc PR C 1
H43B H 0.4690 0.8323 0.7782 0.078 Uiso 0.60(4) 1 calc PR C 1
H43C H 0.5377 0.8982 0.8132 0.078 Uiso 0.60(4) 1 calc PR C 1
C41X C 0.531(2) 0.9062(15) 0.6871(15) 0.045(5) Uani 0.40(4) 1 d PDU C 2
H41D H 0.4596 0.8884 0.6962 0.067 Uiso 0.40(4) 1 calc PR C 2
H41E H 0.5439 0.9041 0.6384 0.067 Uiso 0.40(4) 1 calc PR C 2
H41F H 0.5389 0.9591 0.7031 0.067 Uiso 0.40(4) 1 calc PR C 2
C42X C 0.7158(17) 0.8883(19) 0.711(2) 0.090(8) Uani 0.40(4) 1 d PDU C 2
H42D H 0.7695 0.8570 0.7332 0.135 Uiso 0.40(4) 1 calc PR C 2
H42E H 0.7189 0.9408 0.7285 0.135 Uiso 0.40(4) 1 calc PR C 2
H42F H 0.7284 0.8891 0.6619 0.135 Uiso 0.40(4) 1 calc PR C 2
C43X C 0.574(3) 0.849(2) 0.7992(9) 0.072(7) Uani 0.40(4) 1 d PDU C 2
H43D H 0.5021 0.8300 0.8010 0.108 Uiso 0.40(4) 1 calc PR C 2
H43E H 0.5776 0.9001 0.8201 0.108 Uiso 0.40(4) 1 calc PR C 2
H43F H 0.6206 0.8140 0.8238 0.108 Uiso 0.40(4) 1 calc PR C 2
C44 C 0.5888(5) 0.5645(4) 0.7353(3) 0.0324(14) Uani 1 1 d . . .
H44A H 0.6289 0.5694 0.7782 0.039 Uiso 1 1 calc R . .
H44B H 0.6168 0.5200 0.7102 0.039 Uiso 1 1 calc R . .
C45 C 0.4898(7) 0.3821(4) 0.6870(4) 0.0453(18) Uani 1 1 d . . .
H45A H 0.4271 0.3521 0.6976 0.068 Uiso 1 1 calc R . .
H45B H 0.5335 0.3871 0.7278 0.068 Uiso 1 1 calc R . .
H45C H 0.5296 0.3559 0.6517 0.068 Uiso 1 1 calc R . .
N1 N 0.3858(7) 0.6111(6) 0.6116(5) 0.070(2) Uani 1 1 d . . .
C46 C 0.3382(8) 0.6781(8) 0.6307(5) 0.066(3) Uani 1 1 d . . .
C47 C 0.2976(11) 0.7481(11) 0.6518(8) 0.108(6) Uani 1 1 d . . .
H47A H 0.2352 0.7392 0.6793 0.161 Uiso 1 1 calc R . .
H47B H 0.2788 0.7791 0.6122 0.161 Uiso 1 1 calc R . .
H47C H 0.3504 0.7754 0.6790 0.161 Uiso 1 1 calc R . .
N2 N 0.144(3) 0.884(2) 0.646(2) 0.162(12) Uani 0.50 1 d PDU . .
C48 C 0.071(2) 0.9104(13) 0.6153(12) 0.096(7) Uani 0.50 1 d PDU . .
C49 C -0.039(3) 0.9314(15) 0.5943(16) 0.129(11) Uani 0.50 1 d PDU . .
H49A H -0.0504 0.9865 0.6013 0.193 Uiso 0.50 1 calc PR . .
H49B H -0.0894 0.9023 0.6215 0.193 Uiso 0.50 1 calc PR . .
H49C H -0.0498 0.9192 0.5463 0.193 Uiso 0.50 1 calc PR . .

loop_
_atom_site_aniso_label
_atom_site_aniso_U_11
_atom_site_aniso_U_22
_atom_site_aniso_U_33
_atom_site_aniso_U_23
_atom_site_aniso_U_13
_atom_site_aniso_U_12
Cr1 0.0616(10) 0.0753(11) 0.0543(9) -0.0063(7) 0.0091(7) 0.0107(8)
O1 0.0235(19) 0.027(2) 0.030(2) -0.0049(17) 0.0062(16) 0.0105(16)
O2 0.019(2) 0.043(3) 0.038(2) -0.014(2) -0.0019(17) 0.0143(18)
O3 0.040(3) 0.052(3) 0.021(2) -0.0107(19) 0.0115(18) 0.008(2)
O4 0.026(2) 0.031(2) 0.037(2) -0.0075(18) 0.0120(17) -0.0011(17)
C1 0.026(3) 0.033(3) 0.018(2) 0.000(2) 0.008(2) 0.010(2)
C2 0.036(3) 0.029(3) 0.026(3) -0.002(2) 0.006(2) 0.008(3)
C3 0.052(4) 0.042(4) 0.024(3) -0.010(3) 0.006(3) 0.006(3)
C4 0.061(5) 0.046(4) 0.028(3) 0.000(3) 0.023(3) 0.015(4)
C5 0.040(4) 0.045(4) 0.041(4) 0.004(3) 0.026(3) 0.010(3)
C6 0.034(3) 0.027(3) 0.035(3) 0.004(2) 0.018(3) 0.005(2)
C7 0.082(6) 0.067(5) 0.043(4) -0.012(3) 0.039(4) 0.018(4)
C8 0.098(9) 0.095(10) 0.094(10) -0.047(8) 0.050(6) 0.000(7)
C9 0.118(11) 0.071(8) 0.045(6) -0.002(5) 0.045(7) 0.014(6)
C10 0.118(9) 0.072(8) 0.058(7) -0.005(5) 0.041(6) 0.046(7)
C8X 0.107(18) 0.061(8) 0.067(15) -0.017(11) 0.047(15) 0.025(11)
C9X 0.112(16) 0.088(17) 0.040(10) -0.014(11) 0.034(10) 0.014(17)
C10X 0.084(9) 0.095(17) 0.074(16) -0.026(16) 0.049(11) 0.016(12)
C11 0.025(3) 0.033(3) 0.052(4) 0.002(3) 0.013(3) 0.004(3)
C12 0.019(3) 0.033(3) 0.048(4) -0.014(3) -0.005(2) 0.005(2)
C13 0.014(3) 0.030(3) 0.057(4) -0.006(3) 0.004(3) 0.002(2)
C14 0.020(3) 0.039(4) 0.066(5) 0.000(3) 0.013(3) 0.003(3)
C15 0.015(3) 0.044(4) 0.064(5) -0.009(3) -0.003(3) 0.004(3)
C16 0.027(3) 0.037(4) 0.066(5) -0.008(3) -0.017(3) 0.009(3)
C17 0.026(3) 0.043(4) 0.048(4) -0.015(3) -0.014(3) 0.009(3)
C18 0.021(3) 0.043(4) 0.102(6) -0.013(4) -0.003(3) 0.009(3)
C19 0.044(8) 0.058(9) 0.156(14) -0.053(10) 0.000(9) 0.019(6)
C20 0.023(6) 0.055(8) 0.130(14) -0.004(8) 0.006(7) 0.011(5)
C21 0.057(10) 0.103(15) 0.118(10) 0.015(8) 0.010(7) 0.058(10)
C22 0.046(4) 0.059(5) 0.035(4) -0.013(3) -0.020(3) 0.017(4)
C23 0.049(4) 0.066(5) 0.017(3) 0.000(3) 0.013(3) 0.004(4)
C24 0.055(4) 0.064(5) 0.018(3) 0.000(3) -0.003(3) 0.013(4)
C25 0.062(5) 0.072(6) 0.025(3) 0.002(3) -0.003(3) 0.016(4)
C26 0.070(6) 0.068(6) 0.027(3) 0.013(3) 0.007(3) 0.021(5)
C27 0.064(5) 0.059(5) 0.032(4) 0.014(3) 0.020(3) 0.011(4)
C28 0.048(4) 0.057(5) 0.024(3) 0.006(3) 0.016(3) 0.008(3)
C29 0.091(6) 0.062(5) 0.061(5) 0.013(4) 0.000(5) 0.025(5)
C30 0.093(6) 0.104(9) 0.112(10) 0.036(7) 0.027(6) 0.046(6)
C31 0.088(7) 0.070(6) 0.065(5) 0.019(5) -0.004(5) -0.002(6)
C32 0.177(13) 0.099(9) 0.102(8) -0.034(8) -0.062(10) 0.070(9)
C33 0.041(4) 0.042(4) 0.042(4) 0.002(3) 0.025(3) -0.002(3)
C34 0.015(2) 0.031(3) 0.041(3) -0.006(3) 0.004(2) 0.000(2)
C35 0.016(3) 0.035(3) 0.048(4) -0.001(3) 0.011(2) 0.000(2)
C36 0.024(3) 0.031(3) 0.064(5) 0.000(3) 0.002(3) 0.000(3)
C37 0.031(3) 0.032(3) 0.060(5) -0.009(3) -0.014(3) -0.002(3)
C38 0.037(4) 0.038(4) 0.048(4) -0.013(3) -0.014(3) 0.005(3)
C39 0.017(3) 0.030(3) 0.044(3) -0.010(3) -0.008(2) 0.003(2)
C40 0.062(5) 0.041(4) 0.082(5) -0.019(4) -0.025(4) 0.004(4)
C41 0.117(17) 0.027(9) 0.095(10) -0.006(7) -0.022(12) -0.009(11)
C42 0.058(6) 0.074(12) 0.086(14) -0.033(10) -0.003(6) -0.027(7)
C43 0.033(7) 0.040(7) 0.083(8) -0.014(8) -0.025(6) 0.016(7)
C41X 0.058(11) 0.013(10) 0.063(10) -0.009(7) -0.004(9) -0.007(8)
C42X 0.065(8) 0.061(15) 0.14(2) -0.029(18) -0.043(12) -0.016(9)
C43X 0.087(18) 0.069(14) 0.059(6) -0.035(9) -0.054(8) 0.023(17)
C44 0.032(3) 0.036(3) 0.028(3) -0.005(2) -0.009(2) 0.007(3)
C45 0.052(4) 0.026(3) 0.058(5) 0.000(3) 0.006(4) 0.015(3)
N1 0.060(5) 0.076(6) 0.075(6) -0.009(5) 0.008(4) 0.004(4)
C46 0.057(5) 0.092(8) 0.050(5) 0.027(5) -0.019(4) -0.036(6)
C47 0.074(8) 0.137(14) 0.111(11) 0.075(11) -0.034(7) -0.038(9)
N2 0.17(3) 0.14(2) 0.18(3) 0.02(2) 0.00(2) 0.00(2)
C48 0.18(2) 0.047(11) 0.062(13) -0.033(10) 0.011(12) -0.007(12)
C49 0.24(3) 0.051(12) 0.089(16) -0.018(12) -0.063(19) 0.023(17)

loop_
_atom_type_symbol
_atom_type_description
_atom_type_scat_dispersion_real
_atom_type_scat_dispersion_imag
_atom_type_scat_source
C C 0.0033 0.0016 'International Tables Vol C Tables 4.2.6.8 and 6.1.1.4'
H H 0.0000 0.0000 'International Tables Vol C Tables 4.2.6.8 and 6.1.1.4'
N N 0.0061 0.0033 'International Tables Vol C Tables 4.2.6.8 and 6.1.1.4'
O O 0.0106 0.0060 'International Tables Vol C Tables 4.2.6.8 and 6.1.1.4'
Cr Cr 0.3209 0.6236 'International Tables Vol C Tables 4.2.6.8 and 6.1.1.4'

loop_
_geom_angle_atom_site_label_1
_geom_angle_atom_site_label_2
_geom_angle_atom_site_label_3
_geom_angle
_geom_angle_site_symmetry_1
_geom_angle_site_symmetry_3
_geom_angle_publ_flag
O3 Cr1 O2 93.7(2) . . ?
O3 Cr1 O4 92.5(2) . . ?
O2 Cr1 O4 173.7(2) . . ?
O3 Cr1 O3 85.3(2) . 3_666 ?
O2 Cr1 O3 90.1(2) . 3_666 ?
O4 Cr1 O3 89.3(2) . 3_666 ?
O3 Cr1 N1 92.8(3) . . ?
O2 Cr1 N1 90.8(3) . . ?
O4 Cr1 N1 90.0(3) . . ?
O3 Cr1 N1 177.9(3) 3_666 . ?
O3 Cr1 O1 178.5(2) . . ?
O2 Cr1 O1 86.89(19) . . ?
O4 Cr1 O1 86.93(18) . . ?
O3 Cr1 O1 93.32(18) 3_666 . ?
N1 Cr1 O1 88.6(3) . . ?
O3 Cr1 Cr1 45.75(15) . 3_666 ?
O2 Cr1 Cr1 92.42(15) . 3_666 ?
O4 Cr1 Cr1 91.08(15) . 3_666 ?
O3 Cr1 Cr1 39.53(14) 3_666 3_666 ?
N1 Cr1 Cr1 138.5(3) . 3_666 ?
O1 Cr1 Cr1 132.85(14) . 3_666 ?
C1 O1 C45 112.5(5) . . ?
C1 O1 Cr1 111.6(3) . . ?
C45 O1 Cr1 135.8(4) . . ?
C12 O2 Cr1 118.1(4) . . ?
C23 O3 Cr1 123.2(4) . . ?
C23 O3 Cr1 142.1(4) . 3_666 ?
Cr1 O3 Cr1 94.7(2) . 3_666 ?
C34 O4 Cr1 118.7(4) . . ?
C2 C1 C6 122.9(5) . . ?
C2 C1 O1 118.5(5) . . ?
C6 C1 O1 118.5(6) . . ?
C1 C2 C3 118.5(6) . . ?
C1 C2 C44 122.7(5) . . ?
C3 C2 C44 118.6(6) . . ?
C2 C3 C4 120.8(7) . . ?
C5 C4 C3 118.6(6) . . ?
C5 C4 C7 120.6(7) . . ?
C3 C4 C7 120.9(8) . . ?
C4 C5 C6 121.8(7) . . ?
C1 C6 C5 117.3(7) . . ?
C1 C6 C11 122.4(5) . . ?
C5 C6 C11 120.0(6) . . ?
C9 C7 C8X 140.8(14) . . ?
C9 C7 C10X 52.7(18) . . ?
C8X C7 C10X 113(2) . . ?
C9 C7 C9X 56.6(16) . . ?
C8X C7 C9X 110.1(18) . . ?
C10X C7 C9X 107.2(17) . . ?
C9 C7 C8 110.7(11) . . ?
C8X C7 C8 52.1(17) . . ?
C10X C7 C8 138.1(15) . . ?
C9X C7 C8 59.6(17) . . ?
C9 C7 C10 108.5(10) . . ?
C8X C7 C10 58(2) . . ?
C10X C7 C10 58.4(17) . . ?
C9X C7 C10 143.8(15) . . ?
C8 C7 C10 106.9(13) . . ?
C9 C7 C4 109.2(9) . . ?
C8X C7 C4 110.0(13) . . ?
C10X C7 C4 109.4(14) . . ?
C9X C7 C4 107.3(15) . . ?
C8 C7 C4 112.6(8) . . ?
C10 C7 C4 108.9(8) . . ?
C6 C11 C13 110.1(5) . . ?
O2 C12 C17 121.3(6) . . ?
O2 C12 C13 117.8(6) . . ?
C17 C12 C13 120.8(6) . . ?
C14 C13 C12 117.7(7) . . ?
C14 C13 C11 120.3(7) . . ?
C12 C13 C11 122.0(5) . . ?
C15 C14 C13 122.9(7) . . ?
C14 C15 C16 117.6(6) . . ?
C14 C15 C18 121.2(7) . . ?
C16 C15 C18 121.2(7) . . ?
C17 C16 C15 122.5(7) . . ?
C16 C17 C12 118.5(7) . . ?
C16 C17 C22 120.0(7) . . ?
C12 C17 C22 121.4(6) . . ?
C20X C18 C15 116.5(13) . . ?
C20 C18 C15 109.0(8) . . ?
C20X C18 C21 119.8(15) . . ?
C20 C18 C21 107.8(12) . . ?
C15 C18 C21 114.5(9) . . ?
C20X C18 C19X 114.5(15) . . ?
C20 C18 C19X 136.9(14) . . ?
C15 C18 C19X 106.6(13) . . ?
C21 C18 C19X 77.7(18) . . ?
C20X C18 C19 78.7(13) . . ?
C20 C18 C19 103.8(12) . . ?
C15 C18 C19 108.1(7) . . ?
C21 C18 C19 113.1(14) . . ?
C20X C18 C21X 106.3(13) . . ?
C20 C18 C21X 86.9(12) . . ?
C15 C18 C21X 107.1(12) . . ?
C19X C18 C21X 105.0(16) . . ?
C19 C18 C21X 137.2(14) . . ?
C17 C22 C24 112.1(6) . . ?
O3 C23 C28 120.4(7) . . ?
O3 C23 C24 120.8(8) . . ?
C28 C23 C24 118.8(8) . . ?
C25 C24 C23 119.2(9) . . ?
C25 C24 C22 120.3(8) . . ?
C23 C24 C22 120.5(7) . . ?
C24 C25 C26 124.0(9) . . ?
C25 C26 C27 116.9(8) . . ?
C25 C26 C29 122.9(9) . . ?
C27 C26 C29 120.1(10) . . ?
C26 C27 C28 121.0(9) . . ?
C23 C28 C27 120.0(8) . . ?
C23 C28 C33 122.5(7) . . ?
C27 C28 C33 117.5(8) . . ?
C32 C29 C31 109.8(12) . . ?
C32 C29 C26 113.2(9) . . ?
C31 C29 C26 107.9(9) . . ?
C32 C29 C30 113.4(12) . . ?
C31 C29 C30 103.1(10) . . ?
C26 C29 C30 108.7(10) . . ?
C35 C33 C28 111.6(5) . . ?
O4 C34 C35 122.1(6) . . ?
O4 C34 C39 118.0(6) . . ?
C35 C34 C39 119.9(6) . . ?
C34 C35 C36 119.1(7) . . ?
C34 C35 C33 121.7(6) . . ?
C36 C35 C33 119.1(6) . . ?
C37 C36 C35 122.4(7) . . ?
C38 C37 C36 116.7(7) . . ?
C38 C37 C40 122.0(8) . . ?
C36 C37 C40 121.4(7) . . ?
C37 C38 C39 123.5(7) . . ?
C38 C39 C34 118.4(6) . . ?
C38 C39 C44 121.1(6) . . ?
C34 C39 C44 120.4(5) . . ?
C41 C40 C42X 87.2(19) . . ?
C41 C40 C42 111.7(15) . . ?
C42X C40 C41X 106.1(17) . . ?
C42 C40 C41X 129.8(16) . . ?
C41 C40 C37 115.2(14) . . ?
C42X C40 C37 105.8(16) . . ?
C42 C40 C37 109.4(11) . . ?
C41X C40 C37 107.5(13) . . ?
C41 C40 C43X 117(2) . . ?
C42X C40 C43X 117.3(18) . . ?
C41X C40 C43X 107.4(16) . . ?
C37 C40 C43X 112.2(17) . . ?
C41 C40 C43 106.6(14) . . ?
C42 C40 C43 105.4(12) . . ?
C41X C40 C43 94.1(15) . . ?
C37 C40 C43 108.0(11) . . ?
C39 C44 C2 110.2(5) . . ?
C46 N1 Cr1 169.2(8) . . ?
N1 C46 C47 175.4(10) . . ?
N2 C48 C49 162(4) . . ?

loop_
_geom_bond_atom_site_label_1
_geom_bond_atom_site_label_2
_geom_bond_distance
_geom_bond_site_symmetry_2
_geom_bond_publ_flag
Cr1 O3 1.810(5) . ?
Cr1 O2 1.999(5) . ?
Cr1 O4 2.002(5) . ?
Cr1 O3 2.038(5) 3_666 ?
Cr1 N1 2.087(9) . ?
Cr1 O1 2.231(5) . ?
Cr1 Cr1 2.835(3) 3_666 ?
O1 C1 1.408(6) . ?
O1 C45 1.444(8) . ?
O2 C12 1.381(7) . ?
O3 C23 1.356(10) . ?
O3 Cr1 2.038(5) 3_666 ?
O4 C34 1.368(8) . ?
C1 C2 1.367(9) . ?
C1 C6 1.387(9) . ?
C2 C3 1.388(9) . ?
C2 C44 1.526(9) . ?
C3 C4 1.406(11) . ?
C4 C5 1.375(12) . ?
C4 C7 1.554(9) . ?
C5 C6 1.399(9) . ?
C6 C11 1.510(10) . ?
C7 C9 1.477(16) . ?
C7 C8X 1.486(18) . ?
C7 C10X 1.502(18) . ?
C7 C9X 1.50(2) . ?
C7 C8 1.507(15) . ?
C7 C10 1.522(15) . ?
C11 C13 1.519(10) . ?
C12 C17 1.400(10) . ?
C12 C13 1.406(10) . ?
C13 C14 1.406(9) . ?
C14 C15 1.368(11) . ?
C15 C16 1.400(12) . ?
C15 C18 1.528(9) . ?
C16 C17 1.382(10) . ?
C17 C22 1.490(12) . ?
C18 C20X 1.481(19) . ?
C18 C20 1.524(16) . ?
C18 C21 1.534(15) . ?
C18 C19X 1.559(17) . ?
C18 C19 1.573(14) . ?
C18 C21X 1.592(16) . ?
C22 C24 1.538(13) . ?
C23 C28 1.385(12) . ?
C23 C24 1.419(11) . ?
C24 C25 1.359(12) . ?
C25 C26 1.380(14) . ?
C26 C27 1.399(13) . ?
C26 C29 1.532(13) . ?
C27 C28 1.410(12) . ?
C28 C33 1.517(11) . ?
C29 C32 1.496(19) . ?
C29 C31 1.528(15) . ?
C29 C30 1.559(19) . ?
C33 C35 1.514(10) . ?
C34 C35 1.381(10) . ?
C34 C39 1.406(9) . ?
C35 C36 1.397(10) . ?
C36 C37 1.392(12) . ?
C37 C38 1.370(11) . ?
C37 C40 1.546(11) . ?
C38 C39 1.389(9) . ?
C39 C44 1.513(10) . ?
C40 C41 1.498(17) . ?
C40 C42X 1.51(2) . ?
C40 C42 1.517(17) . ?
C40 C41X 1.527(18) . ?
C40 C43X 1.56(2) . ?
C40 C43 1.592(19) . ?
N1 C46 1.371(17) . ?
C46 C47 1.39(2) . ?
N2 C48 1.193(19) . ?
C48 C49 1.509(19) . ?

loop_
_geom_torsion_atom_site_label_1
_geom_torsion_atom_site_label_2
_geom_torsion_atom_site_label_3
_geom_torsion_atom_site_label_4
_geom_torsion
_geom_torsion_site_symmetry_1
_geom_torsion_site_symmetry_2
_geom_torsion_site_symmetry_3
_geom_torsion_site_symmetry_4
_geom_torsion_publ_flag
O2 Cr1 O1 C1 -91.0(4) . . . . ?
O4 Cr1 O1 C1 90.0(4) . . . . ?
O3 Cr1 O1 C1 179.1(4) 3_666 . . . ?
N1 Cr1 O1 C1 -0.1(4) . . . . ?
Cr1 Cr1 O1 C1 178.6(3) 3_666 . . . ?
O2 Cr1 O1 C45 85.1(6) . . . . ?
O4 Cr1 O1 C45 -93.9(6) . . . . ?
O3 Cr1 O1 C45 -4.8(6) 3_666 . . . ?
N1 Cr1 O1 C45 176.0(7) . . . . ?
Cr1 Cr1 O1 C45 -5.3(7) 3_666 . . . ?
O3 Cr1 O2 C12 -85.7(5) . . . . ?
O3 Cr1 O2 C12 -171.0(5) 3_666 . . . ?
N1 Cr1 O2 C12 7.1(5) . . . . ?
O1 Cr1 O2 C12 95.7(5) . . . . ?
Cr1 Cr1 O2 C12 -131.5(5) 3_666 . . . ?
O2 Cr1 O3 C23 90.5(6) . . . . ?
O4 Cr1 O3 C23 -90.6(6) . . . . ?
O3 Cr1 O3 C23 -179.7(7) 3_666 . . . ?
N1 Cr1 O3 C23 -0.5(6) . . . . ?
Cr1 Cr1 O3 C23 -179.7(7) 3_666 . . . ?
O2 Cr1 O3 Cr1 -89.8(2) . . . 3_666 ?
O4 Cr1 O3 Cr1 89.1(2) . . . 3_666 ?
O3 Cr1 O3 Cr1 0.0 3_666 . . 3_666 ?
N1 Cr1 O3 Cr1 179.2(3) . . . 3_666 ?
O3 Cr1 O4 C34 85.4(5) . . . . ?
O3 Cr1 O4 C34 170.7(5) 3_666 . . . ?
N1 Cr1 O4 C34 -7.3(5) . . . . ?
O1 Cr1 O4 C34 -95.9(4) . . . . ?
Cr1 Cr1 O4 C34 131.2(4) 3_666 . . . ?
C45 O1 C1 C2 95.1(7) . . . . ?
Cr1 O1 C1 C2 -87.8(6) . . . . ?
C45 O1 C1 C6 -88.4(7) . . . . ?
Cr1 O1 C1 C6 88.6(6) . . . . ?
C6 C1 C2 C3 3.3(10) . . . . ?
O1 C1 C2 C3 179.6(6) . . . . ?
C6 C1 C2 C44 -172.3(6) . . . . ?
O1 C1 C2 C44 4.0(9) . . . . ?
C1 C2 C3 C4 -1.6(10) . . . . ?
C44 C2 C3 C4 174.2(6) . . . . ?
C2 C3 C4 C5 -0.7(11) . . . . ?
C2 C3 C4 C7 -179.1(7) . . . . ?
C3 C4 C5 C6 1.3(11) . . . . ?
C7 C4 C5 C6 179.8(7) . . . . ?
C2 C1 C6 C5 -2.6(9) . . . . ?
O1 C1 C6 C5 -178.9(6) . . . . ?
C2 C1 C6 C11 171.7(6) . . . . ?
O1 C1 C6 C11 -4.5(9) . . . . ?
C4 C5 C6 C1 0.3(10) . . . . ?
C4 C5 C6 C11 -174.3(7) . . . . ?
C5 C4 C7 C9 61.5(12) . . . . ?
C3 C4 C7 C9 -120.1(11) . . . . ?
C5 C4 C7 C8X -119(2) . . . . ?
C3 C4 C7 C8X 60(2) . . . . ?
C5 C4 C7 C10X 5(2) . . . . ?
C3 C4 C7 C10X -176.2(19) . . . . ?
C5 C4 C7 C9X 121.3(18) . . . . ?
C3 C4 C7 C9X -60.2(18) . . . . ?
C5 C4 C7 C8 -175.1(12) . . . . ?
C3 C4 C7 C8 3.3(15) . . . . ?
C5 C4 C7 C10 -56.8(12) . . . . ?
C3 C4 C7 C10 121.7(11) . . . . ?
C1 C6 C11 C13 -96.8(7) . . . . ?
C5 C6 C11 C13 77.4(7) . . . . ?
Cr1 O2 C12 C17 84.0(7) . . . . ?
Cr1 O2 C12 C13 -92.9(6) . . . . ?
O2 C12 C13 C14 179.5(6) . . . . ?
C17 C12 C13 C14 2.6(10) . . . . ?
O2 C12 C13 C11 3.3(9) . . . . ?
C17 C12 C13 C11 -173.6(6) . . . . ?
C6 C11 C13 C14 -82.9(7) . . . . ?
C6 C11 C13 C12 93.2(7) . . . . ?
C12 C13 C14 C15 -1.3(11) . . . . ?
C11 C13 C14 C15 175.0(7) . . . . ?
C13 C14 C15 C16 0.5(11) . . . . ?
C13 C14 C15 C18 -179.0(7) . . . . ?
C14 C15 C16 C17 -1.1(11) . . . . ?
C18 C15 C16 C17 178.4(7) . . . . ?
C15 C16 C17 C12 2.4(11) . . . . ?
C15 C16 C17 C22 -175.1(7) . . . . ?
O2 C12 C17 C16 -179.9(6) . . . . ?
C13 C12 C17 C16 -3.1(10) . . . . ?
O2 C12 C17 C22 -2.4(10) . . . . ?
C13 C12 C17 C22 174.3(6) . . . . ?
C14 C15 C18 C20X -17.0(15) . . . . ?
C16 C15 C18 C20X 163.5(13) . . . . ?
C14 C15 C18 C20 -43.1(13) . . . . ?
C16 C15 C18 C20 137.4(12) . . . . ?
C14 C15 C18 C21 -163.9(15) . . . . ?
C16 C15 C18 C21 16.6(17) . . . . ?
C14 C15 C18 C19X 112.3(15) . . . . ?
C16 C15 C18 C19X -67.2(15) . . . . ?
C14 C15 C18 C19 69.1(14) . . . . ?
C16 C15 C18 C19 -110.4(13) . . . . ?
C14 C15 C18 C21X -135.7(13) . . . . ?
C16 C15 C18 C21X 44.8(14) . . . . ?
C16 C17 C22 C24 84.3(8) . . . . ?
C12 C17 C22 C24 -93.1(8) . . . . ?
Cr1 O3 C23 C28 90.1(7) . . . . ?
Cr1 O3 C23 C28 -89.4(9) 3_666 . . . ?
Cr1 O3 C23 C24 -89.2(7) . . . . ?
Cr1 O3 C23 C24 91.3(9) 3_666 . . . ?
O3 C23 C24 C25 -178.0(6) . . . . ?
C28 C23 C24 C25 2.7(10) . . . . ?
O3 C23 C24 C22 3.8(9) . . . . ?
C28 C23 C24 C22 -175.4(6) . . . . ?
C17 C22 C24 C25 -88.9(8) . . . . ?
C17 C22 C24 C23 89.2(8) . . . . ?
C23 C24 C25 C26 -0.8(11) . . . . ?
C22 C24 C25 C26 177.4(7) . . . . ?
C24 C25 C26 C27 -1.1(12) . . . . ?
C24 C25 C26 C29 175.9(8) . . . . ?
C25 C26 C27 C28 1.0(11) . . . . ?
C29 C26 C27 C28 -176.0(7) . . . . ?
O3 C23 C28 C27 177.9(6) . . . . ?
C24 C23 C28 C27 -2.8(9) . . . . ?
O3 C23 C28 C33 -3.0(9) . . . . ?
C24 C23 C28 C33 176.3(6) . . . . ?
C26 C27 C28 C23 0.9(10) . . . . ?
C26 C27 C28 C33 -178.2(6) . . . . ?
C25 C26 C29 C32 146.1(13) . . . . ?
C27 C26 C29 C32 -37.0(15) . . . . ?
C25 C26 C29 C31 -92.1(11) . . . . ?
C27 C26 C29 C31 84.8(11) . . . . ?
C25 C26 C29 C30 19.1(13) . . . . ?
C27 C26 C29 C30 -164.1(9) . . . . ?
C23 C28 C33 C35 -88.2(8) . . . . ?
C27 C28 C33 C35 90.8(7) . . . . ?
Cr1 O4 C34 C35 -84.3(6) . . . . ?
Cr1 O4 C34 C39 93.9(6) . . . . ?
O4 C34 C35 C36 -179.7(5) . . . . ?
C39 C34 C35 C36 2.1(9) . . . . ?
O4 C34 C35 C33 2.7(9) . . . . ?
C39 C34 C35 C33 -175.5(6) . . . . ?
C28 C33 C35 C34 90.8(8) . . . . ?
C28 C33 C35 C36 -86.8(8) . . . . ?
C34 C35 C36 C37 -2.3(10) . . . . ?
C33 C35 C36 C37 175.3(6) . . . . ?
C35 C36 C37 C38 2.2(10) . . . . ?
C35 C36 C37 C40 -178.1(7) . . . . ?
C36 C37 C38 C39 -1.8(11) . . . . ?
C40 C37 C38 C39 178.4(7) . . . . ?
C37 C38 C39 C34 1.7(10) . . . . ?
C37 C38 C39 C44 -174.1(6) . . . . ?
O4 C34 C39 C38 180.0(5) . . . . ?
C35 C34 C39 C38 -1.8(9) . . . . ?
O4 C34 C39 C44 -4.2(8) . . . . ?
C35 C34 C39 C44 174.0(5) . . . . ?
C38 C37 C40 C41 -153.7(17) . . . . ?
C36 C37 C40 C41 26.6(19) . . . . ?
C38 C37 C40 C42X 112(2) . . . . ?
C36 C37 C40 C42X -68(2) . . . . ?
C38 C37 C40 C42 79.5(16) . . . . ?
C36 C37 C40 C42 -100.3(15) . . . . ?
C38 C37 C40 C41X -135.2(15) . . . . ?
C36 C37 C40 C41X 45.1(16) . . . . ?
C38 C37 C40 C43X -17.2(18) . . . . ?
C36 C37 C40 C43X 163.0(17) . . . . ?
C38 C37 C40 C43 -34.7(12) . . . . ?
C36 C37 C40 C43 145.5(10) . . . . ?
C38 C39 C44 C2 82.9(7) . . . . ?
C34 C39 C44 C2 -92.7(7) . . . . ?
C1 C2 C44 C39 98.7(7) . . . . ?
C3 C2 C44 C39 -76.9(7) . . . . ?
O3 Cr1 N1 C46 -2(4) . . . . ?
O2 Cr1 N1 C46 -95(4) . . . . ?
O4 Cr1 N1 C46 91(4) . . . . ?
O1 Cr1 N1 C46 178(4) . . . . ?
Cr1 Cr1 N1 C46 -1(4) 3_666 . . . ?
